data_7122276
loop_
_publ_author_name
'Majumdar, Moumita'
'Raut, Ravindra K.'
'Sahoo, Padmini'
'Kumar, Vikas'

_publ_section_title
;
 Bis(chlorogermyliumylidene) and its significant role in elusive reductive
 cyclization.
;
_journal_issue 77
_journal_name_full 'Chemical communications (Cambridge, England)'
_journal_page_first 10839
_journal_page_last 10842
_journal_paper_doi 10.1039/c8cc06067c
_journal_volume 54
_journal_year 2018
_chemical_formula_moiety 'C16 H20 Ge N4, C F3 O3 S, C F3 O3 S'
_chemical_formula_sum 'C18 H20 F6 Ge N4 O6 S2'
_chemical_formula_weight 639.09
_space_group_crystal_system monoclinic
_space_group_IT_number 14
_space_group_name_Hall '-P 2ybc'
_space_group_name_H-M_alt 'P 1 21/c 1'
_symmetry_space_group_name_Hall '-P 2ybc'
_symmetry_space_group_name_H-M 'P 1 21/c 1'
_atom_sites_solution_hydrogens mixed
_audit_creation_method SHELXL-2014/7
_audit_update_record
;
2018-05-21 deposited with the CCDC.
2018-08-30 downloaded from the CCDC.
;
_cell_angle_alpha 90.00(3)
_cell_angle_beta 118.50(3)
_cell_angle_gamma 90.00(3)
_cell_formula_units_Z 8
_cell_length_a 20.604(4)
_cell_length_b 13.372(3)
_cell_length_c 20.162(4)
_cell_measurement_reflns_used 9897
_cell_measurement_temperature 100(2)
_cell_measurement_theta_max 66.59
_cell_measurement_theta_min 2.44
_cell_volume 4882(2)
_computing_cell_refinement 'Bruker SAINT'
_computing_data_collection 'Bruker APEX2'
_computing_data_reduction 'Bruker SAINT'
_computing_molecular_graphics 'Bruker SHELXTL'
_computing_publication_material 'Bruker SHELXTL'
_computing_structure_refinement 'SHELXL-2014 (Sheldrick 2014)'
_computing_structure_solution 'SHELXS-97 (Sheldrick 2008)'
_diffrn_ambient_temperature 100(2)
_diffrn_detector_area_resol_mean 'CMOS-Photon 100'
_diffrn_measured_fraction_theta_full 0.994
_diffrn_measured_fraction_theta_max 0.994
_diffrn_measurement_device_type 'Bruker APEX-II CCD'
_diffrn_measurement_method '\f and \w scans'
_diffrn_radiation_type CuK\a
_diffrn_radiation_wavelength 1.54184
_diffrn_reflns_av_R_equivalents 0.0362
_diffrn_reflns_av_unetI/netI 0.0204
_diffrn_reflns_Laue_measured_fraction_full 0.994
_diffrn_reflns_Laue_measured_fraction_max 0.994
_diffrn_reflns_limit_h_max 24
_diffrn_reflns_limit_h_min -24
_diffrn_reflns_limit_k_max 15
_diffrn_reflns_limit_k_min -15
_diffrn_reflns_limit_l_max 24
_diffrn_reflns_limit_l_min -24
_diffrn_reflns_number 60046
_diffrn_reflns_point_group_measured_fraction_full 0.994
_diffrn_reflns_point_group_measured_fraction_max 0.994
_diffrn_reflns_theta_full 66.798
_diffrn_reflns_theta_max 66.798
_diffrn_reflns_theta_min 2.440
_diffrn_source 'fine-focus seal tube'
_exptl_absorpt_coefficient_mu 4.140
_exptl_absorpt_correction_T_max 0.718
_exptl_absorpt_correction_T_min 0.578
_exptl_absorpt_correction_type multi-scan
_exptl_absorpt_process_details 'SADABS;Universitat Gottingen,1991'
_exptl_crystal_colour Colorless
_exptl_crystal_density_diffrn 1.739
_exptl_crystal_density_method 'Not Measured'
_exptl_crystal_description Plates
_exptl_crystal_F_000 2576
_exptl_crystal_size_max 0.20
_exptl_crystal_size_mid 0.12
_exptl_crystal_size_min 0.08
_refine_diff_density_max 1.361
_refine_diff_density_min -0.760
_refine_diff_density_rms 0.074
_refine_ls_extinction_method none
_refine_ls_goodness_of_fit_ref 1.041
_refine_ls_hydrogen_treatment mixed
_refine_ls_matrix_type full
_refine_ls_number_parameters 687
_refine_ls_number_reflns 8602
_refine_ls_number_restraints 0
_refine_ls_restrained_S_all 1.041
_refine_ls_R_factor_all 0.0400
_refine_ls_R_factor_gt 0.0370
_refine_ls_shift/su_max 0.001
_refine_ls_shift/su_mean 0.000
_refine_ls_structure_factor_coef Fsqd
_refine_ls_weighting_details 'w=1/[\s^2^(Fo^2^)+(0.0438P)^2^+10.6153P] where P=(Fo^2^+2Fc^2^)/3'
_refine_ls_weighting_scheme calc
_refine_ls_wR_factor_gt 0.0926
_refine_ls_wR_factor_ref 0.0947
_reflns_Friedel_coverage 0.000
_reflns_number_gt 7978
_reflns_number_total 8602
_reflns_threshold_expression 'I > 2\s(I)'
_cod_data_source_file c8cc06067c2.cif
_cod_data_source_block compound2I
_cod_depositor_comments
;
The following automatic conversions were performed:

'_exptl_absorpt_correction_type' value 'Multi-scan' changed to
'multi-scan' according to
/home/data/users/saulius/crontab/automatic-downloads/rss-feeds/RSC/lib/dictionaries/cif_core.dic
dictionary named 'cif_core.dic' version 2.4.2 from 2011-04-26.

Automatic conversion script
Id: cif_fix_values 4973 2017-02-22 13:04:09Z antanas 

 Adding full bibliography for 7122274--7122277.cif.
;
_cod_database_code 7122276
_shelx_shelxl_version_number 2014/7
_shelx_space_group_comment
;
The symmetry employed for this shelxl refinement is uniquely defined
by the following loop, which should always be used as a source of
symmetry information in preference to the above space-group names.
They are only intended as comments.
;

loop_
_space_group_symop_operation_xyz
'x, y, z'
'-x, y+1/2, -z+1/2'
'-x, -y, -z'
'x, -y-1/2, z-1/2'

loop_
_atom_site_label
_atom_site_type_symbol
_atom_site_fract_x
_atom_site_fract_y
_atom_site_fract_z
_atom_site_U_iso_or_equiv
_atom_site_adp_type
_atom_site_occupancy
_atom_site_site_symmetry_order
_atom_site_calc_flag
_atom_site_refinement_flags_posn
_atom_site_refinement_flags_adp
Ge1 Ge 0.74773(2) 0.64905(2) 0.03730(2) 0.01358(9) Uani 1 1 d . .
Ge2 Ge 0.68697(2) 0.18359(2) 0.45370(2) 0.02516(10) Uani 1 1 d . .
S2 S 0.73827(3) 0.48455(5) 0.18885(4) 0.01718(14) Uani 1 1 d . .
S4 S 0.56859(3) 0.75954(5) 0.92997(4) 0.01802(14) Uani 1 1 d . .
S3 S 0.87147(4) 0.34144(5) 0.55554(4) 0.02363(16) Uani 1 1 d . .
S1 S 0.72497(4) 0.97813(6) 0.32848(4) 0.02672(16) Uani 1 1 d . .
F7 F 0.98977(10) 0.26437(13) 0.55764(10) 0.0316(4) Uani 1 1 d . .
O5 O 0.75069(11) 0.58400(15) 0.22126(11) 0.0235(4) Uani 1 1 d . .
O10 O 0.63966(11) 0.79919(15) 0.98452(12) 0.0278(5) Uani 1 1 d . .
O6 O 0.73741(12) 0.48056(15) 0.11703(11) 0.0265(4) Uani 1 1 d . .
F6 F 0.83514(11) 0.41949(17) 0.32205(11) 0.0464(5) Uani 1 1 d . .
F5 F 0.88141(10) 0.46819(17) 0.25214(13) 0.0499(6) Uani 1 1 d . .
O11 O 0.51390(11) 0.83414(16) 0.88776(12) 0.0284(5) Uani 1 1 d . .
O4 O 0.68204(11) 0.42753(16) 0.19394(12) 0.0272(5) Uani 1 1 d . .
F11 F 0.58205(12) 0.63492(18) 1.03559(13) 0.0514(6) Uani 1 1 d . .
N4 N 0.79736(12) 0.75994(16) 0.00461(12) 0.0163(4) Uani 1 1 d . .
O12 O 0.57333(11) 0.67609(16) 0.88750(11) 0.0265(4) Uani 1 1 d . .
O9 O 0.81785(11) 0.41322(16) 0.50491(13) 0.0330(5) Uani 1 1 d . .
N1 N 0.79492(12) 0.71928(17) 0.14078(12) 0.0144(4) Uani 1 1 d . .
F12 F 0.46940(11) 0.65686(17) 0.94779(14) 0.0503(6) Uani 1 1 d . .
N3 N 0.85261(11) 0.58579(16) 0.09105(12) 0.0145(4) Uani 1 1 d . .
F4 F 0.82445(12) 0.32712(15) 0.23112(14) 0.0535(6) Uani 1 1 d . .
F2 F 0.84687(13) 1.08276(18) 0.38543(13) 0.0547(6) Uani 1 1 d . .
F9 F 0.89801(14) 0.28374(19) 0.44664(12) 0.0566(6) Uani 1 1 d . .
F8 F 0.96119(13) 0.41033(15) 0.50740(16) 0.0544(6) Uani 1 1 d . .
F10 F 0.52411(13) 0.7708(2) 1.03101(12) 0.0573(7) Uani 1 1 d . .
O7 O 0.84165(13) 0.24422(18) 0.55081(16) 0.0438(6) Uani 1 1 d . .
N9 N 0.57448(12) 0.17345(17) 0.38435(14) 0.0201(5) Uani 1 1 d . .
N6 N 0.68641(12) 0.31097(17) 0.40009(13) 0.0177(5) Uani 1 1 d . .
N2 N 0.85904(13) 0.90899(18) 0.15192(13) 0.0190(5) Uani 1 1 d . .
O8 O 0.91901(13) 0.3828(2) 0.62841(13) 0.0444(6) Uani 1 1 d . .
O2 O 0.70188(13) 0.8913(2) 0.28155(13) 0.0401(6) Uani 1 1 d . .
N8 N 0.66308(12) 0.28917(18) 0.51242(13) 0.0221(5) Uani 1 1 d . .
N60 N 0.55797(14) 0.34929(19) 0.26397(13) 0.0236(5) Uani 1 1 d . .
C10 C 0.90402(14) 0.63475(19) 0.15189(14) 0.0153(5) Uani 1 1 d . .
O1 O 0.74146(18) 0.9599(2) 0.40466(16) 0.0576(8) Uani 1 1 d . .
C9 C 0.76370(16) 0.7651(2) -0.07148(15) 0.0211(6) Uani 1 1 d . .
H9 H 0.7207 0.7284 -0.0992 0.025 Uiso 1 1 calc R U
C5 C 0.85935(14) 0.81417(19) 0.04723(15) 0.0165(5) Uani 1 1 d . .
C1 C 0.87750(13) 0.72982(19) 0.17262(14) 0.0154(5) Uani 1 1 d . .
C30 C 0.52534(14) 0.2454(2) 0.34363(14) 0.0167(5) Uani 1 1 d . .
F1 F 0.86101(14) 0.9293(2) 0.3671(2) 0.0979(13) Uani 1 1 d . .
C14 C 0.86885(15) 0.4999(2) 0.06787(16) 0.0208(6) Uani 1 1 d . .
H14 H 0.8323 0.4665 0.0264 0.025 Uiso 1 1 calc R U
C31 C 0.45053(15) 0.2205(2) 0.30330(15) 0.0207(6) Uani 1 1 d . .
H31 H 0.4162 0.2688 0.2742 0.025 Uiso 1 1 calc R U
C25 C 0.63377(14) 0.3755(2) 0.47543(14) 0.0169(5) Uani 1 1 d . .
C2 C 0.89225(14) 0.82315(19) 0.13432(15) 0.0167(5) Uani 1 1 d . .
C3 C 0.77848(15) 0.9028(2) 0.11929(15) 0.0194(6) Uani 1 1 d . .
H3A H 0.7560 0.8981 0.0648 0.023 Uiso 1 1 calc R U
H3B H 0.7599 0.9626 0.1318 0.023 Uiso 1 1 calc R U
C4 C 0.75869(14) 0.8118(2) 0.15029(15) 0.0184(5) Uani 1 1 d . .
H4A H 0.7743 0.8219 0.2034 0.022 Uiso 1 1 calc R U
H4B H 0.7055 0.8029 0.1242 0.022 Uiso 1 1 calc R U
C17 C 0.62879(13) 0.38304(19) 0.39801(14) 0.0144(5) Uani 1 1 d . .
C18 C 0.55119(14) 0.3498(2) 0.33296(14) 0.0165(5) Uani 1 1 d . .
C6 C 0.88824(16) 0.8724(2) 0.01065(17) 0.0226(6) Uani 1 1 d . .
H7C H 0.9309 0.9095 0.0389 0.027 Uiso 1 1 calc R U
C32 C 0.42720(16) 0.1247(2) 0.30630(16) 0.0247(6) Uani 1 1 d . .
H32 H 0.3772 0.1090 0.2802 0.030 Uiso 1 1 calc R U
C8 C 0.79056(17) 0.8222(2) -0.10914(16) 0.0248(6) Uani 1 1 d . .
H8 H 0.7663 0.8248 -0.1616 0.030 Uiso 1 1 calc R U
C7 C 0.85455(17) 0.8759(2) -0.06737(18) 0.0266(6) Uani 1 1 d . .
H7 H 0.8748 0.9142 -0.0914 0.032 Uiso 1 1 calc R U
C23 C 0.64977(15) 0.4887(2) 0.38497(15) 0.0203(6) Uani 1 1 d . .
H23A H 0.7010 0.5008 0.4194 0.031 Uiso 1 1 calc R U
H23B H 0.6200 0.5370 0.3933 0.031 Uiso 1 1 calc R U
H23C H 0.6415 0.4942 0.3341 0.031 Uiso 1 1 calc R U
C34 C 0.55112(17) 0.0791(2) 0.38555(18) 0.0272(6) Uani 1 1 d . .
H34 H 0.5861 0.0306 0.4130 0.033 Uiso 1 1 calc R U
C11 C 0.97542(15) 0.5978(2) 0.19103(16) 0.0204(6) Uani 1 1 d . .
H11 H 1.0110 0.6316 0.2330 0.025 Uiso 1 1 calc R U
C12 C 0.99313(16) 0.5104(2) 0.16695(17) 0.0240(6) Uani 1 1 d . .
H12 H 1.0410 0.4853 0.1923 0.029 Uiso 1 1 calc R U
C21 C 0.91237(15) 0.7407(2) 0.25846(14) 0.0200(6) Uani 1 1 d . .
H21A H 0.9003 0.8051 0.2705 0.030 Uiso 1 1 calc R U
H21B H 0.9650 0.7343 0.2806 0.030 Uiso 1 1 calc R U
H21C H 0.8936 0.6894 0.2781 0.030 Uiso 1 1 calc R U
C19 C 0.68639(16) 0.3008(2) 0.32614(17) 0.0266(6) Uani 1 1 d . .
H19A H 0.7205 0.2483 0.3299 0.032 Uiso 1 1 calc R U
H19B H 0.7030 0.3628 0.3144 0.032 Uiso 1 1 calc R U
F3 F 0.8127(2) 1.0300(3) 0.27483(17) 0.1090(15) Uani 1 1 d . .
C22 C 0.97550(15) 0.8430(2) 0.17050(17) 0.0235(6) Uani 1 1 d . .
H22A H 0.9838 0.9088 0.1570 0.035 Uiso 1 1 calc R U
H22B H 0.9979 0.7943 0.1528 0.035 Uiso 1 1 calc R U
H22C H 0.9969 0.8383 0.2244 0.035 Uiso 1 1 calc R U
C33 C 0.47806(17) 0.0522(2) 0.34795(18) 0.0271(6) Uani 1 1 d . .
H33 H 0.4633 -0.0128 0.3505 0.033 Uiso 1 1 calc R U
C35 C 0.93417(18) 0.3255(2) 0.51609(19) 0.0307(7) Uani 1 1 d . .
C13 C 0.93944(16) 0.4604(2) 0.10504(18) 0.0257(6) Uani 1 1 d . .
H13 H 0.9506 0.4011 0.0886 0.031 Uiso 1 1 calc R U
O3 O 0.68475(17) 1.0673(2) 0.2979(3) 0.0911(14) Uani 1 1 d . .
C29 C 0.67373(18) 0.2748(3) 0.58279(17) 0.0357(8) Uani 1 1 d . .
H29 H 0.6944 0.2151 0.6076 0.043 Uiso 1 1 calc R U
C24 C 0.49311(15) 0.4282(2) 0.32308(17) 0.0262(6) Uani 1 1 d . .
H24A H 0.5108 0.4935 0.3199 0.039 Uiso 1 1 calc R U
H24B H 0.4840 0.4257 0.3655 0.039 Uiso 1 1 calc R U
H24C H 0.4481 0.4146 0.2776 0.039 Uiso 1 1 calc R U
C28 C 0.6546(2) 0.3466(3) 0.61832(18) 0.0435(10) Uani 1 1 d . .
H28 H 0.6628 0.3365 0.6673 0.052 Uiso 1 1 calc R U
C36 C 0.53404(18) 0.7023(3) 0.98891(19) 0.0336(7) Uani 1 1 d . .
C26 C 0.61234(16) 0.4493(2) 0.50869(17) 0.0257(6) Uani 1 1 d . .
H26 H 0.5910 0.5082 0.4830 0.031 Uiso 1 1 calc R U
C20 C 0.60989(16) 0.2759(3) 0.26355(17) 0.0290(7) Uani 1 1 d . .
H20A H 0.6095 0.2770 0.2152 0.035 Uiso 1 1 calc R U
H20B H 0.5958 0.2094 0.2712 0.035 Uiso 1 1 calc R U
C27 C 0.62328(19) 0.4338(3) 0.5811(2) 0.0393(9) Uani 1 1 d . .
H27 H 0.6093 0.4827 0.6046 0.047 Uiso 1 1 calc R U
C16 C 0.82411(17) 0.4205(2) 0.25175(19) 0.0304(7) Uani 1 1 d . .
C15 C 0.8157(2) 1.0058(3) 0.3398(2) 0.0444(9) Uani 1 1 d . .
H1A H 0.7892(18) 0.679(3) 0.1637(19) 0.018(9) Uiso 1 1 d . .
H6C H 0.726(2) 0.338(3) 0.429(2) 0.029(9) Uiso 1 1 d . .
H60 H 0.518(2) 0.344(3) 0.224(2) 0.030(9) Uiso 1 1 d . .
H2 H 0.8706(18) 0.961(3) 0.1371(18) 0.021(8) Uiso 1 1 d . .

loop_
_atom_site_aniso_label
_atom_site_aniso_U_11
_atom_site_aniso_U_22
_atom_site_aniso_U_33
_atom_site_aniso_U_23
_atom_site_aniso_U_13
_atom_site_aniso_U_12
Ge1 0.01086(15) 0.01390(16) 0.01218(15) -0.00022(11) 0.00241(12) -0.00115(11)
Ge2 0.01335(16) 0.01463(17) 0.0386(2) 0.00499(14) 0.00522(14) 0.00113(12)
S2 0.0142(3) 0.0171(3) 0.0197(3) 0.0024(2) 0.0076(3) 0.0016(2)
S4 0.0147(3) 0.0187(3) 0.0154(3) 0.0008(2) 0.0029(2) 0.0008(2)
S3 0.0144(3) 0.0255(4) 0.0236(3) -0.0013(3) 0.0031(3) 0.0015(3)
S1 0.0206(3) 0.0240(4) 0.0334(4) -0.0014(3) 0.0111(3) -0.0002(3)
F7 0.0262(9) 0.0273(9) 0.0417(10) 0.0087(8) 0.0167(8) 0.0095(7)
O5 0.0272(10) 0.0205(10) 0.0268(10) -0.0008(8) 0.0160(9) -0.0002(8)
O10 0.0205(10) 0.0205(10) 0.0288(11) -0.0034(8) 0.0006(9) -0.0014(8)
O6 0.0311(11) 0.0263(11) 0.0234(10) 0.0005(8) 0.0140(9) 0.0012(9)
F6 0.0397(11) 0.0517(13) 0.0280(10) 0.0159(9) 0.0002(9) -0.0047(10)
F5 0.0159(9) 0.0555(13) 0.0707(15) 0.0262(11) 0.0146(9) 0.0075(9)
O11 0.0222(10) 0.0248(11) 0.0280(11) 0.0074(9) 0.0038(9) 0.0050(8)
O4 0.0207(10) 0.0267(11) 0.0339(11) 0.0038(9) 0.0127(9) -0.0032(8)
F11 0.0464(12) 0.0669(15) 0.0553(13) 0.0431(12) 0.0359(11) 0.0322(11)
N4 0.0161(11) 0.0152(11) 0.0160(11) 0.0014(8) 0.0064(9) 0.0001(9)
O12 0.0215(10) 0.0306(11) 0.0197(10) -0.0046(8) 0.0035(8) 0.0021(9)
O9 0.0180(10) 0.0197(11) 0.0477(14) 0.0012(10) 0.0047(10) 0.0005(8)
N1 0.0116(10) 0.0158(11) 0.0132(10) -0.0001(9) 0.0039(9) -0.0008(9)
F12 0.0308(11) 0.0488(13) 0.0806(16) 0.0187(11) 0.0342(11) 0.0041(9)
N3 0.0121(10) 0.0140(11) 0.0143(10) 0.0011(8) 0.0039(9) -0.0001(8)
F4 0.0452(12) 0.0278(11) 0.0691(15) 0.0057(10) 0.0123(11) 0.0184(9)
F2 0.0480(13) 0.0586(15) 0.0596(14) -0.0273(12) 0.0274(11) -0.0301(11)
F9 0.0718(16) 0.0627(15) 0.0324(11) -0.0035(10) 0.0225(11) 0.0092(13)
F8 0.0559(14) 0.0283(11) 0.1002(19) 0.0179(11) 0.0545(14) 0.0076(10)
F10 0.0641(15) 0.0826(17) 0.0391(12) 0.0100(11) 0.0358(11) 0.0355(13)
O7 0.0296(12) 0.0282(12) 0.0756(18) 0.0165(12) 0.0268(13) 0.0045(10)
N9 0.0138(11) 0.0158(11) 0.0285(12) -0.0025(9) 0.0082(10) -0.0023(9)
N6 0.0101(11) 0.0182(12) 0.0211(12) -0.0026(9) 0.0046(9) -0.0025(9)
N2 0.0184(11) 0.0128(11) 0.0217(12) -0.0016(9) 0.0063(10) -0.0003(9)
O8 0.0318(13) 0.0583(16) 0.0292(12) -0.0079(11) 0.0032(10) 0.0145(12)
O2 0.0281(12) 0.0480(15) 0.0367(13) -0.0155(11) 0.0094(10) -0.0100(11)
N8 0.0167(11) 0.0231(12) 0.0190(11) 0.0046(10) 0.0023(9) -0.0068(9)
N60 0.0188(12) 0.0332(14) 0.0122(11) -0.0010(10) 0.0021(10) -0.0075(10)
C10 0.0134(12) 0.0154(13) 0.0149(12) 0.0013(10) 0.0049(10) -0.0017(10)
O1 0.087(2) 0.0561(17) 0.0513(16) -0.0226(14) 0.0500(17) -0.0329(16)
C9 0.0230(14) 0.0188(14) 0.0190(13) -0.0003(11) 0.0079(11) 0.0009(11)
C5 0.0143(12) 0.0118(12) 0.0216(13) 0.0002(10) 0.0071(11) 0.0027(10)
C1 0.0093(12) 0.0167(13) 0.0153(12) 0.0002(10) 0.0020(10) 0.0003(10)
C30 0.0142(12) 0.0198(14) 0.0168(12) -0.0051(10) 0.0078(10) -0.0027(10)
F1 0.0297(13) 0.0728(19) 0.181(4) -0.048(2) 0.0418(18) -0.0035(13)
C14 0.0196(14) 0.0155(13) 0.0249(14) -0.0036(11) 0.0087(12) -0.0012(11)
C31 0.0155(13) 0.0272(15) 0.0179(13) -0.0038(11) 0.0067(11) -0.0034(11)
C25 0.0107(12) 0.0195(13) 0.0159(12) -0.0007(10) 0.0026(10) -0.0073(10)
C2 0.0142(13) 0.0147(13) 0.0180(13) -0.0012(10) 0.0050(10) -0.0022(10)
C3 0.0172(13) 0.0168(13) 0.0194(13) -0.0029(10) 0.0046(11) 0.0035(10)
C4 0.0126(12) 0.0210(14) 0.0179(13) -0.0029(10) 0.0042(10) 0.0037(10)
C17 0.0111(12) 0.0134(12) 0.0143(12) 0.0002(10) 0.0025(10) -0.0009(10)
C18 0.0129(12) 0.0183(13) 0.0142(12) -0.0008(10) 0.0032(10) -0.0027(10)
C6 0.0231(14) 0.0171(13) 0.0311(15) -0.0014(11) 0.0158(13) -0.0021(11)
C32 0.0176(13) 0.0330(16) 0.0249(14) -0.0113(12) 0.0113(12) -0.0127(12)
C8 0.0342(16) 0.0213(14) 0.0200(14) 0.0049(11) 0.0139(13) 0.0056(12)
C7 0.0350(16) 0.0207(14) 0.0346(16) 0.0063(12) 0.0250(14) 0.0024(13)
C23 0.0187(13) 0.0190(14) 0.0185(13) 0.0017(11) 0.0050(11) -0.0049(11)
C34 0.0257(15) 0.0155(14) 0.0401(17) -0.0015(12) 0.0155(14) -0.0021(12)
C11 0.0138(13) 0.0207(14) 0.0223(14) 0.0021(11) 0.0049(11) 0.0003(11)
C12 0.0162(13) 0.0213(14) 0.0322(15) 0.0062(12) 0.0098(12) 0.0060(11)
C21 0.0171(13) 0.0213(14) 0.0152(13) -0.0029(11) 0.0026(11) 0.0008(11)
C19 0.0211(14) 0.0343(17) 0.0294(16) -0.0104(13) 0.0160(13) -0.0068(12)
F3 0.116(3) 0.178(4) 0.0668(19) -0.047(2) 0.071(2) -0.085(3)
C22 0.0139(13) 0.0204(14) 0.0304(15) -0.0023(12) 0.0060(12) -0.0045(11)
C33 0.0293(16) 0.0197(14) 0.0359(17) -0.0088(12) 0.0183(14) -0.0105(12)
C35 0.0307(16) 0.0226(15) 0.0403(18) 0.0085(13) 0.0183(15) 0.0041(13)
C13 0.0240(15) 0.0178(14) 0.0356(16) -0.0023(12) 0.0146(13) 0.0033(12)
O3 0.0380(17) 0.0386(17) 0.142(4) 0.023(2) -0.0009(19) 0.0072(13)
C29 0.0322(17) 0.043(2) 0.0197(15) 0.0113(14) 0.0026(13) -0.0184(15)
C24 0.0141(13) 0.0212(15) 0.0317(16) -0.0003(12) 0.0015(12) 0.0015(11)
C28 0.050(2) 0.062(3) 0.0197(15) -0.0053(16) 0.0173(15) -0.0346(19)
C36 0.0293(17) 0.0398(19) 0.0380(18) 0.0153(15) 0.0212(15) 0.0155(14)
C26 0.0209(14) 0.0276(16) 0.0308(16) -0.0087(13) 0.0142(12) -0.0090(12)
C20 0.0254(15) 0.0407(18) 0.0242(15) -0.0136(13) 0.0145(13) -0.0120(13)
C27 0.0379(19) 0.053(2) 0.0382(19) -0.0251(17) 0.0276(16) -0.0267(17)
C16 0.0200(15) 0.0270(16) 0.0362(18) 0.0096(13) 0.0071(13) 0.0032(12)
C15 0.037(2) 0.058(2) 0.044(2) -0.0203(18) 0.0250(17) -0.0186(18)

loop_
_atom_type_symbol
_atom_type_description
_atom_type_scat_dispersion_real
_atom_type_scat_dispersion_imag
_atom_type_scat_source
C C 0.0181 0.0091 'International Tables Vol C Tables 4.2.6.8 and 6.1.1.4'
H H 0.0000 0.0000 'International Tables Vol C Tables 4.2.6.8 and 6.1.1.4'
F F 0.0727 0.0534 'International Tables Vol C Tables 4.2.6.8 and 6.1.1.4'
Ge Ge -1.0885 0.8855 'International Tables Vol C Tables 4.2.6.8 and 6.1.1.4'
N N 0.0311 0.0180 'International Tables Vol C Tables 4.2.6.8 and 6.1.1.4'
O O 0.0492 0.0322 'International Tables Vol C Tables 4.2.6.8 and 6.1.1.4'
S S 0.3331 0.5567 'International Tables Vol C Tables 4.2.6.8 and 6.1.1.4'

loop_
_geom_angle_atom_site_label_1
_geom_angle_atom_site_label_2
_geom_angle_atom_site_label_3
_geom_angle
N1 Ge1 N3 77.69(9)
N1 Ge1 N4 85.99(10)
N3 Ge1 N4 84.79(9)
N6 Ge2 N8 77.64(9)
N6 Ge2 N9 88.57(10)
N8 Ge2 N9 86.27(10)
O4 S2 O6 115.49(13)
O4 S2 O5 115.54(13)
O6 S2 O5 113.70(12)
O4 S2 C16 104.45(14)
O6 S2 C16 102.96(14)
O5 S2 C16 102.32(14)
O12 S4 O11 116.23(13)
O12 S4 O10 113.88(13)
O11 S4 O10 114.68(13)
O12 S4 C36 102.80(15)
O11 S4 C36 103.75(14)
O10 S4 C36 103.11(15)
O7 S3 O8 118.98(18)
O7 S3 O9 113.45(14)
O8 S3 O9 112.59(15)
O7 S3 C35 103.74(15)
O8 S3 C35 102.26(16)
O9 S3 C35 103.31(15)
O3 S1 O1 113.7(3)
O3 S1 O2 117.1(2)
O1 S1 O2 114.03(17)
O3 S1 C15 103.8(2)
O1 S1 C15 101.43(19)
O2 S1 C15 104.30(16)
C9 N4 C5 120.6(2)
C9 N4 Ge1 109.43(18)
C5 N4 Ge1 129.50(18)
C4 N1 C1 113.3(2)
C4 N1 Ge1 118.75(16)
C1 N1 Ge1 111.36(16)
C4 N1 H1A 106(3)
C1 N1 H1A 106(3)
Ge1 N1 H1A 99(3)
C14 N3 C10 121.0(2)
C14 N3 Ge1 122.46(18)
C10 N3 Ge1 116.54(17)
C34 N9 C30 120.3(2)
C34 N9 Ge2 110.06(19)
C30 N9 Ge2 129.63(18)
C19 N6 C17 113.8(2)
C19 N6 Ge2 117.03(19)
C17 N6 Ge2 110.90(16)
C19 N6 H6C 106(3)
C17 N6 H6C 104(3)
Ge2 N6 H6C 104(3)
C2 N2 C3 114.0(2)
C2 N2 H2 108(2)
C3 N2 H2 110(2)
C29 N8 C25 120.7(3)
C29 N8 Ge2 123.3(2)
C25 N8 Ge2 115.94(18)
C20 N60 C18 114.4(2)
C20 N60 H60 109(2)
C18 N60 H60 114(3)
N3 C10 C11 120.3(2)
N3 C10 C1 115.3(2)
C11 C10 C1 124.4(2)
N4 C9 C8 122.3(3)
N4 C9 H9 118.8
C8 C9 H9 118.8
N4 C5 C6 118.4(2)
N4 C5 C2 121.7(2)
C6 C5 C2 119.4(2)
N1 C1 C10 106.6(2)
N1 C1 C21 108.4(2)
C10 C1 C21 110.7(2)
N1 C1 C2 107.9(2)
C10 C1 C2 110.5(2)
C21 C1 C2 112.5(2)
N9 C30 C31 118.8(3)
N9 C30 C18 121.3(2)
C31 C30 C18 119.5(2)
N3 C14 C13 120.7(3)
N3 C14 H14 119.7
C13 C14 H14 119.7
C32 C31 C30 120.5(3)
C32 C31 H31 119.8
C30 C31 H31 119.8
N8 C25 C26 120.4(3)
N8 C25 C17 114.7(2)
C26 C25 C17 124.9(3)
N2 C2 C22 107.2(2)
N2 C2 C5 109.4(2)
C22 C2 C5 109.6(2)
N2 C2 C1 106.3(2)
C22 C2 C1 109.8(2)
C5 C2 C1 114.3(2)
N2 C3 C4 109.3(2)
N2 C3 H3A 109.8
C4 C3 H3A 109.8
N2 C3 H3B 109.8
C4 C3 H3B 109.8
H3A C3 H3B 108.3
N1 C4 C3 111.2(2)
N1 C4 H4A 109.4
C3 C4 H4A 109.4
N1 C4 H4B 109.4
C3 C4 H4B 109.4
H4A C4 H4B 108.0
N6 C17 C25 105.2(2)
N6 C17 C23 108.0(2)
C25 C17 C23 110.5(2)
N6 C17 C18 108.4(2)
C25 C17 C18 112.4(2)
C23 C17 C18 112.0(2)
N60 C18 C24 107.6(2)
N60 C18 C30 108.9(2)
C24 C18 C30 109.7(2)
N60 C18 C17 105.9(2)
C24 C18 C17 109.6(2)
C30 C18 C17 114.8(2)
C7 C6 C5 120.9(3)
C7 C6 H7C 119.5
C5 C6 H7C 119.5
C33 C32 C31 120.0(3)
C33 C32 H32 120.0
C31 C32 H32 120.0
C9 C8 C7 118.3(3)
C9 C8 H8 120.8
C7 C8 H8 120.8
C6 C7 C8 119.4(3)
C6 C7 H7 120.3
C8 C7 H7 120.3
C17 C23 H23A 109.5
C17 C23 H23B 109.5
H23A C23 H23B 109.5
C17 C23 H23C 109.5
H23A C23 H23C 109.5
H23B C23 H23C 109.5
N9 C34 C33 122.7(3)
N9 C34 H34 118.7
C33 C34 H34 118.7
C12 C11 C10 119.2(3)
C12 C11 H11 120.4
C10 C11 H11 120.4
C11 C12 C13 119.7(3)
C11 C12 H12 120.1
C13 C12 H12 120.1
C1 C21 H21A 109.5
C1 C21 H21B 109.5
H21A C21 H21B 109.5
C1 C21 H21C 109.5
H21A C21 H21C 109.5
H21B C21 H21C 109.5
N6 C19 C20 110.8(2)
N6 C19 H19A 109.5
C20 C19 H19A 109.5
N6 C19 H19B 109.5
C20 C19 H19B 109.5
H19A C19 H19B 108.1
C2 C22 H22A 109.5
C2 C22 H22B 109.5
H22A C22 H22B 109.5
C2 C22 H22C 109.5
H22A C22 H22C 109.5
H22B C22 H22C 109.5
C34 C33 C32 117.8(3)
C34 C33 H33 121.1
C32 C33 H33 121.1
F8 C35 F7 108.8(3)
F8 C35 F9 106.1(3)
F7 C35 F9 106.3(3)
F8 C35 S3 113.1(2)
F7 C35 S3 111.9(2)
F9 C35 S3 110.1(2)
C14 C13 C12 119.1(3)
C14 C13 H13 120.5
C12 C13 H13 120.5
N8 C29 C28 120.8(3)
N8 C29 H29 119.6
C28 C29 H29 119.6
C18 C24 H24A 109.5
C18 C24 H24B 109.5
H24A C24 H24B 109.5
C18 C24 H24C 109.5
H24A C24 H24C 109.5
H24B C24 H24C 109.5
C29 C28 C27 119.3(3)
C29 C28 H28 120.3
C27 C28 H28 120.3
F10 C36 F12 107.4(3)
F10 C36 F11 107.6(3)
F12 C36 F11 108.3(3)
F10 C36 S4 110.8(3)
F12 C36 S4 111.8(2)
F11 C36 S4 110.8(2)
C27 C26 C25 118.5(3)
C27 C26 H26 120.7
C25 C26 H26 120.7
N60 C20 C19 108.8(2)
N60 C20 H20A 109.9
C19 C20 H20A 109.9
N60 C20 H20B 109.9
C19 C20 H20B 109.9
H20A C20 H20B 108.3
C26 C27 C28 120.2(3)
C26 C27 H27 119.9
C28 C27 H27 119.9
F4 C16 F6 107.7(3)
F4 C16 F5 108.4(3)
F6 C16 F5 107.4(3)
F4 C16 S2 112.0(2)
F6 C16 S2 111.3(2)
F5 C16 S2 109.9(2)
F1 C15 F3 107.0(4)
F1 C15 F2 107.5(3)
F3 C15 F2 106.0(3)
F1 C15 S1 112.2(3)
F3 C15 S1 111.7(3)
F2 C15 S1 112.1(3)

loop_
_geom_bond_atom_site_label_1
_geom_bond_atom_site_label_2
_geom_bond_distance
Ge1 N1 2.060(2)
Ge1 N3 2.080(2)
Ge1 N4 2.079(2)
Ge2 N6 2.014(2)
Ge2 N8 2.048(3)
Ge2 N9 2.062(2)
S2 O4 1.431(2)
S2 O6 1.441(2)
S2 O5 1.450(2)
S2 C16 1.825(3)
S4 O12 1.438(2)
S4 O11 1.440(2)
S4 O10 1.448(2)
S4 C36 1.820(3)
S3 O7 1.421(3)
S3 O8 1.432(3)
S3 O9 1.452(2)
S3 C35 1.824(3)
S1 O3 1.414(3)
S1 O1 1.427(3)
S1 O2 1.428(3)
S1 C15 1.810(4)
F7 C35 1.329(4)
F6 C16 1.324(4)
F5 C16 1.338(4)
F11 C36 1.337(4)
N4 C9 1.350(4)
N4 C5 1.359(3)
N1 C4 1.503(3)
N1 C1 1.511(3)
N1 H1A 0.75(3)
F12 C36 1.333(4)
N3 C14 1.342(4)
N3 C10 1.347(3)
F4 C16 1.317(4)
F2 C15 1.325(4)
F9 C35 1.354(4)
F8 C35 1.311(4)
F10 C36 1.329(4)
N9 C34 1.355(4)
N9 C30 1.353(4)
N6 C19 1.497(4)
N6 C17 1.514(3)
N6 H6C 0.82(4)
N2 C2 1.464(3)
N2 C3 1.467(3)
N2 H2 0.83(4)
N8 C29 1.342(4)
N8 C25 1.351(4)
N60 C20 1.455(4)
N60 C18 1.463(4)
N60 H60 0.83(4)
C10 C11 1.386(4)
C10 C1 1.519(4)
C9 C8 1.366(4)
C9 H9 0.9300
C5 C6 1.387(4)
C5 C2 1.556(4)
C1 C21 1.532(4)
C1 C2 1.572(4)
C30 C31 1.397(4)
C30 C18 1.545(4)
F1 C15 1.316(5)
C14 C13 1.384(4)
C14 H14 0.9300
C31 C32 1.380(4)
C31 H31 0.9300
C25 C26 1.379(4)
C25 C17 1.518(4)
C2 C22 1.533(4)
C3 C4 1.511(4)
C3 H3A 0.9700
C3 H3B 0.9700
C4 H4A 0.9700
C4 H4B 0.9700
C17 C23 1.536(4)
C17 C18 1.572(3)
C18 C24 1.531(4)
C6 C7 1.384(4)
C6 H7C 0.9300
C32 C33 1.380(5)
C32 H32 0.9300
C8 C7 1.380(5)
C8 H8 0.9300
C7 H7 0.9300
C23 H23A 0.9600
C23 H23B 0.9600
C23 H23C 0.9600
C34 C33 1.372(4)
C34 H34 0.9300
C11 C12 1.380(4)
C11 H11 0.9300
C12 C13 1.383(4)
C12 H12 0.9300
C21 H21A 0.9600
C21 H21B 0.9600
C21 H21C 0.9600
C19 C20 1.513(4)
C19 H19A 0.9700
C19 H19B 0.9700
F3 C15 1.322(5)
C22 H22A 0.9600
C22 H22B 0.9600
C22 H22C 0.9600
C33 H33 0.9300
C13 H13 0.9300
C29 C28 1.364(6)
C29 H29 0.9300
C24 H24A 0.9600
C24 H24B 0.9600
C24 H24C 0.9600
C28 C27 1.370(6)
C28 H28 0.9300
C26 C27 1.382(5)
C26 H26 0.9300
C20 H20A 0.9700
C20 H20B 0.9700
C27 H27 0.9300
